data_7032119
loop_
_publ_author_name
'Sidiropoulos, Anastas'
'Osborne, Brooke'
'Simonov, Alexandr N.'
'Dange, Deepak'
'Bond, Alan M.'
'Stasch, Andreas'
'Jones, Cameron'

_publ_section_title
;
 Expanded ring N-heterocyclic carbene adducts of group 15 element
 trichlorides: synthesis and reduction studies.
;
_journal_issue 39
_journal_name_full 'Dalton transactions (Cambridge, England : 2003)'
_journal_page_first 14858
_journal_page_last 14864
_journal_paper_doi 10.1039/c4dt02074j
_journal_volume 43
_journal_year 2014
_chemical_formula_sum 'C31 H43 Cl2 N2'
_chemical_formula_weight 514.57
_chemical_name_systematic
; 
 ? 
;
_space_group_IT_number 15
_symmetry_cell_setting monoclinic
_symmetry_space_group_name_Hall '-C 2yc'
_symmetry_space_group_name_H-M 'C 1 2/c 1'
_atom_sites_solution_hydrogens geom
_atom_sites_solution_primary direct
_atom_sites_solution_secondary difmap
_audit_creation_method SHELXL-97
_cell_angle_alpha 90.00
_cell_angle_beta 115.09(3)
_cell_angle_gamma 90.00
_cell_formula_units_Z 8
_cell_length_a 20.472(4)
_cell_length_b 14.638(3)
_cell_length_c 21.347(4)
_cell_measurement_temperature 100(2)
_cell_volume 5793(2)
_computing_cell_refinement 'XDS (Kabsch, 1993)'
_computing_data_collection 'Blu-Ice (McPhillips, 2002)'
_computing_data_reduction 'XDS (Kabsch, 1993)'
_computing_molecular_graphics X-Seed
_computing_publication_material CifTAB
_computing_structure_refinement 'SHELXL-97 (Sheldrick, 1997)'
_computing_structure_solution 'SHELXS-97 (Sheldrick, 1990)'
_diffrn_ambient_temperature 100(2)
_diffrn_measured_fraction_theta_full 0.943
_diffrn_measured_fraction_theta_max 0.943
_diffrn_measurement_device_type 'ADSC Quantum 210r'
_diffrn_radiation_source 'Australian Synchrotron'
_diffrn_radiation_type Synchrotron
_diffrn_radiation_wavelength 0.71080
_diffrn_reflns_av_R_equivalents 0.0486
_diffrn_reflns_av_sigmaI/netI 0.0344
_diffrn_reflns_limit_h_max 23
_diffrn_reflns_limit_h_min -22
_diffrn_reflns_limit_k_max 17
_diffrn_reflns_limit_k_min -17
_diffrn_reflns_limit_l_max 25
_diffrn_reflns_limit_l_min -25
_diffrn_reflns_number 23208
_diffrn_reflns_theta_full 25.50
_diffrn_reflns_theta_max 25.50
_diffrn_reflns_theta_min 2.98
_exptl_absorpt_coefficient_mu 0.246
_exptl_absorpt_correction_T_max 0.995
_exptl_absorpt_correction_T_min 0.972
_exptl_absorpt_correction_type multi-scan
_exptl_absorpt_process_details XDS
_exptl_crystal_colour colourless
_exptl_crystal_density_diffrn 1.180
_exptl_crystal_density_method 'not measured'
_exptl_crystal_description block
_exptl_crystal_F_000 2216
_exptl_crystal_size_max 0.10
_exptl_crystal_size_mid 0.02
_exptl_crystal_size_min 0.02
_refine_diff_density_max 1.948
_refine_diff_density_min -0.972
_refine_diff_density_rms 0.090
_refine_ls_extinction_method none
_refine_ls_goodness_of_fit_ref 1.044
_refine_ls_hydrogen_treatment constr
_refine_ls_matrix_type full
_refine_ls_number_parameters 321
_refine_ls_number_reflns 5092
_refine_ls_number_restraints 15
_refine_ls_restrained_S_all 1.062
_refine_ls_R_factor_all 0.0978
_refine_ls_R_factor_gt 0.0910
_refine_ls_shift/su_max 0.000
_refine_ls_shift/su_mean 0.000
_refine_ls_structure_factor_coef Fsqd
_refine_ls_weighting_details 'calc w=1/[\s^2^(Fo^2^)+(0.1266P)^2^+34.4121P] where P=(Fo^2^+2Fc^2^)/3'
_refine_ls_weighting_scheme calc
_refine_ls_wR_factor_gt 0.2475
_refine_ls_wR_factor_ref 0.2531
_reflns_number_gt 4520
_reflns_number_total 5092
_reflns_threshold_expression >2sigma(I)
_cod_data_source_file c4dt02074j2.cif
_cod_data_source_block 6DipCl2
_cod_depositor_comments 'Adding full bibliography for 7032119--7032124.cif.'
_cod_original_sg_symbol_H-M C2/c
_cod_database_code 7032119

loop_
_symmetry_equiv_pos_as_xyz
'x, y, z'
'-x, y, -z+1/2'
'x+1/2, y+1/2, z'
'-x+1/2, y+1/2, -z+1/2'
'-x, -y, -z'
'x, -y, z-1/2'
'-x+1/2, -y+1/2, -z'
'x+1/2, -y+1/2, z-1/2'

loop_
_atom_site_label
_atom_site_type_symbol
_atom_site_fract_x
_atom_site_fract_y
_atom_site_fract_z
_atom_site_U_iso_or_equiv
_atom_site_adp_type
_atom_site_occupancy
_atom_site_symmetry_multiplicity
_atom_site_calc_flag
_atom_site_refinement_flags
_atom_site_disorder_assembly
_atom_site_disorder_group
Cl1 Cl 0.25402(6) 0.87002(7) 0.00823(6) 0.0417(3) Uani 1 1 d . . .
Cl2 Cl 0.37803(6) 1.02158(10) 0.27732(5) 0.0519(4) Uani 1 1 d . . .
N2 N 0.38241(15) 0.91037(18) 0.10300(14) 0.0204(6) Uani 1 1 d . . .
N1 N 0.29952(17) 1.0295(2) 0.06404(15) 0.0256(7) Uani 1 1 d . . .
C5 C 0.39978(19) 0.8146(2) 0.10081(17) 0.0216(7) Uani 1 1 d . . .
C17 C 0.2271(2) 1.0616(2) 0.02346(19) 0.0294(9) Uani 1 1 d . . .
C2 C 0.3525(2) 1.0974(2) 0.11008(19) 0.0302(8) Uani 1 1 d . . .
H2A H 0.3471 1.1032 0.1539 0.036 Uiso 1 1 calc R . .
H2B H 0.3433 1.1579 0.0873 0.036 Uiso 1 1 calc R . .
C18 C 0.1772(2) 1.0560(3) 0.0518(2) 0.0340(9) Uani 1 1 d . . .
C22 C 0.2118(2) 1.0997(3) -0.04186(19) 0.0309(9) Uani 1 1 d . . .
C6 C 0.4320(2) 0.7889(3) 0.05749(18) 0.0257(8) Uani 1 1 d . . .
C4 C 0.4399(2) 0.9700(2) 0.15241(18) 0.0259(8) Uani 1 1 d . . .
H4A H 0.4878 0.9482 0.1578 0.031 Uiso 1 1 calc R . .
H4B H 0.4388 0.9679 0.1983 0.031 Uiso 1 1 calc R . .
C11 C 0.3541(2) 0.7842(3) 0.19372(19) 0.0304(8) Uani 1 1 d . . .
H11 H 0.3460 0.8517 0.1884 0.037 Uiso 1 1 calc R . .
C3 C 0.4277(2) 1.0667(2) 0.12514(19) 0.0293(8) Uani 1 1 d . . .
H3A H 0.4630 1.1079 0.1598 0.035 Uiso 1 1 calc R . .
H3B H 0.4352 1.0698 0.0823 0.035 Uiso 1 1 calc R . .
C23 C 0.2667(2) 1.1023(3) -0.0721(2) 0.0347(9) Uani 1 1 d . . .
H23 H 0.3147 1.0853 -0.0346 0.042 Uiso 1 1 calc R . .
C7 C 0.4484(2) 0.6966(3) 0.0571(2) 0.0326(9) Uani 1 1 d . . .
H7 H 0.4700 0.6762 0.0280 0.039 Uiso 1 1 calc R . .
C10 C 0.3856(2) 0.7538(2) 0.14416(18) 0.0249(8) Uani 1 1 d . . .
C14 C 0.4495(2) 0.8574(3) 0.0133(2) 0.0318(9) Uani 1 1 d . . .
H14 H 0.4260 0.9166 0.0150 0.038 Uiso 1 1 calc R . .
C8 C 0.4339(2) 0.6341(3) 0.0981(2) 0.0359(9) Uani 1 1 d . . .
H8 H 0.4448 0.5714 0.0963 0.043 Uiso 1 1 calc R . .
C9 C 0.4038(2) 0.6621(3) 0.1415(2) 0.0320(9) Uani 1 1 d . . .
H9 H 0.3951 0.6186 0.1701 0.038 Uiso 1 1 calc R . .
C13 C 0.2819(2) 0.7388(3) 0.1768(2) 0.0431(10) Uani 1 1 d . . .
H13A H 0.2885 0.6725 0.1823 0.065 Uiso 1 1 calc R . .
H13B H 0.2485 0.7529 0.1290 0.065 Uiso 1 1 calc R . .
H13C H 0.2620 0.7616 0.2083 0.065 Uiso 1 1 calc R . .
C20 C 0.0912(2) 1.1293(3) -0.0519(2) 0.0440(12) Uani 1 1 d . . .
H20 H 0.0443 1.1534 -0.0778 0.053 Uiso 1 1 calc R . .
C19 C 0.1078(2) 1.0910(3) 0.0119(2) 0.0416(11) Uani 1 1 d . . .
H19 H 0.0721 1.0882 0.0292 0.050 Uiso 1 1 calc R . .
C21 C 0.1417(2) 1.1334(3) -0.0789(2) 0.0405(11) Uani 1 1 d . . .
H21 H 0.1286 1.1594 -0.1234 0.049 Uiso 1 1 calc R . .
C15 C 0.4204(3) 0.8279(4) -0.0624(2) 0.0458(11) Uani 1 1 d . . .
H15A H 0.4446 0.7715 -0.0658 0.069 Uiso 1 1 calc R . .
H15B H 0.4297 0.8761 -0.0894 0.069 Uiso 1 1 calc R . .
H15C H 0.3684 0.8172 -0.0805 0.069 Uiso 1 1 calc R . .
C16 C 0.5311(3) 0.8740(4) 0.0432(2) 0.0465(12) Uani 1 1 d . . .
H16A H 0.5486 0.8946 0.0912 0.070 Uiso 1 1 calc R . .
H16B H 0.5413 0.9208 0.0157 0.070 Uiso 1 1 calc R . .
H16C H 0.5555 0.8170 0.0416 0.070 Uiso 1 1 calc R . .
C26 C 0.1939(2) 1.0140(3) 0.1218(2) 0.0378(10) Uani 1 1 d . . .
H26 H 0.2456 0.9945 0.1424 0.045 Uiso 1 1 calc R . .
C12 C 0.4069(2) 0.7651(3) 0.2688(2) 0.0397(10) Uani 1 1 d . . .
H12A H 0.4152 0.6992 0.2755 0.060 Uiso 1 1 calc R . .
H12B H 0.3866 0.7878 0.3000 0.060 Uiso 1 1 calc R . .
H12C H 0.4527 0.7961 0.2791 0.060 Uiso 1 1 calc R . .
C24 C 0.2735(3) 1.1968(3) -0.0982(3) 0.0476(12) Uani 1 1 d . . .
H24A H 0.2264 1.2163 -0.1334 0.071 Uiso 1 1 calc R . .
H24B H 0.3084 1.1949 -0.1185 0.071 Uiso 1 1 calc R . .
H24C H 0.2901 1.2401 -0.0596 0.071 Uiso 1 1 calc R . .
C27 C 0.1845(3) 1.0832(4) 0.1711(2) 0.0508(13) Uani 1 1 d . . .
H27A H 0.2132 1.1378 0.1739 0.076 Uiso 1 1 calc R . .
H27B H 0.2006 1.0559 0.2172 0.076 Uiso 1 1 calc R . .
H27C H 0.1335 1.1001 0.1538 0.076 Uiso 1 1 calc R . .
C25 C 0.2475(3) 1.0316(4) -0.1302(3) 0.0565(14) Uani 1 1 d . . .
H25A H 0.1999 1.0456 -0.1670 0.085 Uiso 1 1 calc R . .
H25B H 0.2468 0.9705 -0.1118 0.085 Uiso 1 1 calc R . .
H25C H 0.2836 1.0335 -0.1490 0.085 Uiso 1 1 calc R . .
C28 C 0.1479(3) 0.9290(4) 0.1150(3) 0.0559(13) Uani 1 1 d . . .
H28A H 0.0978 0.9473 0.1020 0.084 Uiso 1 1 calc R . .
H28B H 0.1663 0.8965 0.1594 0.084 Uiso 1 1 calc R . .
H28C H 0.1501 0.8886 0.0793 0.084 Uiso 1 1 calc R . .
C1 C 0.31803(19) 0.9431(2) 0.06398(17) 0.0225(7) Uani 1 1 d . . .
C29 C 0.0088(5) 0.9360(4) 0.2462(6) 0.044(2) Uiso 0.50 1 d PD A -1
H29 H 0.0248 0.9953 0.2412 0.053 Uiso 0.50 1 calc PR A -1
C32 C -0.0399(5) 0.7598(5) 0.2612(5) 0.046(2) Uiso 0.50 1 d PD A -1
H32 H -0.0559 0.7003 0.2661 0.055 Uiso 0.50 1 calc PR A -1
C33 C -0.0721(5) 0.8366(5) 0.2736(5) 0.053(2) Uiso 0.50 1 d PD A -1
H33 H -0.1114 0.8303 0.2859 0.064 Uiso 0.50 1 calc PR A -1
C34 C -0.0468(5) 0.9235(5) 0.2679(6) 0.063(3) Uiso 0.50 1 d PD A -1
H34 H -0.0676 0.9755 0.2790 0.076 Uiso 0.50 1 calc PR A -1
C30 C 0.0393(4) 0.8574(5) 0.2324(5) 0.058(3) Uiso 0.50 1 d PD A -1
H30 H 0.0761 0.8629 0.2165 0.070 Uiso 0.50 1 calc PR A -1
C31 C 0.0161(4) 0.7713(4) 0.2417(5) 0.037(2) Uiso 0.50 1 d PD A -1
H31 H 0.0394 0.7188 0.2345 0.045 Uiso 0.50 1 calc PR A -1

loop_
_atom_site_aniso_label
_atom_site_aniso_U_11
_atom_site_aniso_U_22
_atom_site_aniso_U_33
_atom_site_aniso_U_23
_atom_site_aniso_U_13
_atom_site_aniso_U_12
Cl1 0.0378(6) 0.0343(6) 0.0437(6) -0.0095(4) 0.0082(5) 0.0005(4)
Cl2 0.0449(7) 0.0783(9) 0.0273(5) -0.0072(5) 0.0103(5) 0.0159(6)
N2 0.0230(15) 0.0163(14) 0.0196(13) -0.0001(10) 0.0069(11) 0.0012(11)
N1 0.0272(16) 0.0193(14) 0.0231(15) -0.0040(11) 0.0037(12) 0.0055(12)
C5 0.0240(17) 0.0154(16) 0.0216(16) 0.0006(12) 0.0062(13) 0.0041(12)
C17 0.030(2) 0.0234(18) 0.0249(17) -0.0064(14) 0.0023(15) 0.0105(15)
C2 0.035(2) 0.0193(17) 0.0252(18) -0.0058(14) 0.0022(16) -0.0006(15)
C18 0.035(2) 0.031(2) 0.031(2) -0.0094(16) 0.0091(17) 0.0107(16)
C22 0.035(2) 0.0233(18) 0.0250(18) -0.0075(14) 0.0041(16) 0.0087(15)
C6 0.0248(18) 0.0274(18) 0.0240(17) 0.0003(14) 0.0094(14) 0.0034(14)
C4 0.0263(19) 0.0245(18) 0.0206(16) -0.0042(13) 0.0038(14) -0.0010(14)
C11 0.035(2) 0.0309(19) 0.0276(19) 0.0029(15) 0.0160(16) 0.0003(16)
C3 0.034(2) 0.0236(18) 0.0250(18) -0.0034(14) 0.0070(15) -0.0037(15)
C23 0.043(2) 0.0262(19) 0.0265(19) -0.0017(15) 0.0060(17) 0.0111(16)
C7 0.034(2) 0.031(2) 0.0318(19) -0.0044(15) 0.0125(16) 0.0084(16)
C10 0.0268(18) 0.0226(17) 0.0234(17) 0.0016(13) 0.0086(14) -0.0002(13)
C14 0.037(2) 0.035(2) 0.0288(19) 0.0019(16) 0.0191(17) -0.0004(16)
C8 0.037(2) 0.0225(18) 0.041(2) -0.0022(16) 0.0094(18) 0.0062(15)
C9 0.036(2) 0.0203(17) 0.033(2) 0.0067(15) 0.0082(17) 0.0014(15)
C13 0.033(2) 0.058(3) 0.037(2) 0.003(2) 0.0147(19) -0.003(2)
C20 0.034(2) 0.043(2) 0.040(2) -0.0139(19) 0.0009(19) 0.0170(18)
C19 0.034(2) 0.045(2) 0.037(2) -0.0110(19) 0.0072(18) 0.0163(19)
C21 0.047(3) 0.035(2) 0.0238(19) -0.0061(16) -0.0005(18) 0.0167(18)
C15 0.044(3) 0.063(3) 0.027(2) 0.003(2) 0.0117(19) -0.009(2)
C16 0.043(3) 0.066(3) 0.031(2) -0.003(2) 0.0171(19) -0.017(2)
C26 0.039(2) 0.037(2) 0.034(2) -0.0055(17) 0.0131(18) 0.0112(18)
C12 0.037(2) 0.054(3) 0.028(2) 0.0034(18) 0.0139(18) -0.0035(19)
C24 0.064(3) 0.031(2) 0.045(3) 0.0082(19) 0.021(2) 0.012(2)
C27 0.069(3) 0.049(3) 0.038(2) -0.005(2) 0.025(2) 0.018(2)
C25 0.072(4) 0.048(3) 0.057(3) -0.024(2) 0.035(3) -0.003(2)
C28 0.064(3) 0.050(3) 0.057(3) -0.003(2) 0.029(3) -0.001(2)
C1 0.0261(18) 0.0196(16) 0.0200(16) -0.0010(13) 0.0081(14) 0.0014(13)

loop_
_atom_type_symbol
_atom_type_description
_atom_type_scat_dispersion_real
_atom_type_scat_dispersion_imag
_atom_type_scat_source
C C 0.0033 0.0016 'International Tables Vol C Tables 4.2.6.8 and 6.1.1.4'
H H 0.0000 0.0000 'International Tables Vol C Tables 4.2.6.8 and 6.1.1.4'
N N 0.0061 0.0033 'International Tables Vol C Tables 4.2.6.8 and 6.1.1.4'
Cl Cl 0.1484 0.1585 'International Tables Vol C Tables 4.2.6.8 and 6.1.1.4'

loop_
_geom_angle_atom_site_label_1
_geom_angle_atom_site_label_2
_geom_angle_atom_site_label_3
_geom_angle
C1 N2 C5 121.6(3)
C1 N2 C4 121.0(3)
C5 N2 C4 117.3(3)
C1 N1 C17 122.3(3)
C1 N1 C2 120.6(3)
C17 N1 C2 117.0(3)
C6 C5 C10 123.6(3)
C6 C5 N2 118.3(3)
C10 C5 N2 118.1(3)
C18 C17 C22 123.9(4)
C18 C17 N1 118.4(3)
C22 C17 N1 117.6(4)
N1 C2 C3 109.6(3)
C17 C18 C19 117.0(4)
C17 C18 C26 123.5(4)
C19 C18 C26 119.5(4)
C21 C22 C17 116.3(4)
C21 C22 C23 121.2(4)
C17 C22 C23 122.5(3)
C7 C6 C5 116.7(3)
C7 C6 C14 120.9(3)
C5 C6 C14 122.3(3)
N2 C4 C3 109.0(3)
C13 C11 C10 111.4(3)
C13 C11 C12 110.7(3)
C10 C11 C12 110.8(3)
C2 C3 C4 110.5(3)
C22 C23 C24 112.2(3)
C22 C23 C25 110.3(4)
C24 C23 C25 110.4(4)
C8 C7 C6 121.3(4)
C9 C10 C5 116.8(3)
C9 C10 C11 120.5(3)
C5 C10 C11 122.8(3)
C6 C14 C15 112.4(3)
C6 C14 C16 110.4(3)
C15 C14 C16 110.6(3)
C9 C8 C7 120.5(4)
C8 C9 C10 121.0(4)
C19 C20 C21 121.1(4)
C20 C19 C18 120.6(4)
C20 C21 C22 121.1(4)
C18 C26 C28 111.4(4)
C18 C26 C27 111.6(4)
C28 C26 C27 110.5(4)
N2 C1 N1 124.0(3)
N2 C1 Cl1 118.5(3)
N1 C1 Cl1 117.5(3)
C30 C29 C34 117.2(5)
C33 C32 C31 118.6(5)
C32 C33 C34 119.9(5)
C33 C34 C29 121.8(5)
C31 C30 C29 120.3(5)
C32 C31 C30 122.0(5)

loop_
_geom_bond_atom_site_label_1
_geom_bond_atom_site_label_2
_geom_bond_distance
Cl1 C1 1.719(4)
N2 C1 1.315(5)
N2 C5 1.451(4)
N2 C4 1.485(4)
N1 C1 1.321(4)
N1 C17 1.442(5)
N1 C2 1.492(4)
C5 C6 1.396(5)
C5 C10 1.400(5)
C17 C18 1.393(6)
C17 C22 1.408(6)
C2 C3 1.502(6)
C18 C19 1.407(6)
C18 C26 1.514(6)
C22 C21 1.402(6)
C22 C23 1.516(6)
C6 C7 1.392(5)
C6 C14 1.521(5)
C4 C3 1.510(5)
C11 C13 1.518(6)
C11 C10 1.522(5)
C11 C12 1.533(6)
C23 C24 1.520(6)
C23 C25 1.533(6)
C7 C8 1.384(6)
C10 C9 1.399(5)
C14 C15 1.528(6)
C14 C16 1.533(6)
C8 C9 1.375(6)
C20 C19 1.376(7)
C20 C21 1.382(7)
C26 C28 1.531(7)
C26 C27 1.532(6)
C29 C30 1.399(6)
C29 C34 1.412(7)
C32 C33 1.385(6)
C32 C31 1.388(7)
C33 C34 1.397(6)
C30 C31 1.390(6)
